data_7120956
loop_
_publ_author_name
'Wang, Hao'
'Chan, Tek Long'
'Xie, Zuowei'

_publ_section_title
;
 Cyclic amino(carboranyl) silylene: synthesis, structure and reactivity.
;
_journal_issue 4
_journal_name_full 'Chemical communications (Cambridge, England)'
_journal_page_first 385
_journal_page_last 388
_journal_paper_doi 10.1039/c7cc08690c
_journal_volume 54
_journal_year 2018
_chemical_formula_sum 'C41 H62 B10 N4 Si'
_chemical_formula_weight 747.13
_space_group_crystal_system orthorhombic
_space_group_IT_number 61
_space_group_name_Hall '-P 2ac 2ab'
_space_group_name_H-M_alt 'P b c a'
_symmetry_space_group_name_Hall '-P 2ac 2ab'
_symmetry_space_group_name_H-M 'P b c a'
_atom_sites_solution_hydrogens geom
_audit_creation_method SHELXL-2014/6
_audit_update_record
;
2017-11-07 deposited with the CCDC.
2017-12-06 downloaded from the CCDC.
;
_cell_angle_alpha 90
_cell_angle_beta 90
_cell_angle_gamma 90
_cell_formula_units_Z 8
_cell_length_a 20.0349(5)
_cell_length_b 20.6925(5)
_cell_length_c 21.5296(5)
_cell_measurement_reflns_used 253
_cell_measurement_temperature 296(2)
_cell_measurement_theta_max 15
_cell_measurement_theta_min 15
_cell_volume 8925.6(4)
_computing_cell_refinement 'BRUKER KAPPA APEXII DUO DIFFRACTOMETER'
_computing_data_collection 'BRUKER KAPPA APEXII DUO DIFFRACTOMETER'
_computing_data_reduction 'BRUKER KAPPA APEXII DUO DIFFRACTOMETER'
_computing_molecular_graphics 'BRUKER SHELXTL'
_computing_publication_material 'BRUKER SHELXTL'
_computing_structure_refinement 'SHELXL-2014/6 (Sheldrick, 2014)'
_diffrn_ambient_temperature 296(2)
_diffrn_measured_fraction_theta_full 0.999
_diffrn_measured_fraction_theta_max 0.999
_diffrn_measurement_device_type 'BRUKER KAPPA APEXII DUO DIFFRACTOMETER'
_diffrn_measurement_method 'PHI & OMEGA SCAN'
_diffrn_radiation_type MoK\a
_diffrn_radiation_wavelength 0.71073
_diffrn_reflns_av_R_equivalents 0.0541
_diffrn_reflns_av_unetI/netI 0.0358
_diffrn_reflns_Laue_measured_fraction_full 0.999
_diffrn_reflns_Laue_measured_fraction_max 0.999
_diffrn_reflns_limit_h_max 24
_diffrn_reflns_limit_h_min -13
_diffrn_reflns_limit_k_max 24
_diffrn_reflns_limit_k_min -23
_diffrn_reflns_limit_l_max 25
_diffrn_reflns_limit_l_min -23
_diffrn_reflns_number 59483
_diffrn_reflns_point_group_measured_fraction_full 0.999
_diffrn_reflns_point_group_measured_fraction_max 0.999
_diffrn_reflns_theta_full 25.242
_diffrn_reflns_theta_max 25.248
_diffrn_reflns_theta_min 1.702
_exptl_absorpt_coefficient_mu 0.086
_exptl_absorpt_correction_T_max 0.7456
_exptl_absorpt_correction_T_min 0.6349
_exptl_absorpt_correction_type multi-scan
_exptl_crystal_colour yellow
_exptl_crystal_density_diffrn 1.112
_exptl_crystal_description block
_exptl_crystal_F_000 3200
_exptl_crystal_size_max 0.500
_exptl_crystal_size_mid 0.400
_exptl_crystal_size_min 0.300
_refine_diff_density_max 0.686
_refine_diff_density_min -0.501
_refine_diff_density_rms 0.113
_refine_ls_extinction_method none
_refine_ls_goodness_of_fit_ref 1.039
_refine_ls_hydrogen_treatment riding
_refine_ls_matrix_type full
_refine_ls_number_parameters 505
_refine_ls_number_reflns 8065
_refine_ls_number_restraints 49
_refine_ls_restrained_S_all 1.074
_refine_ls_R_factor_all 0.0958
_refine_ls_R_factor_gt 0.0638
_refine_ls_shift/su_max 0.009
_refine_ls_shift/su_mean 0.001
_refine_ls_structure_factor_coef Fsqd
_refine_ls_weighting_details 'w=1/[\s^2^(Fo^2^)+(0.1134P)^2^+5.9646P] where P=(Fo^2^+2Fc^2^)/3'
_refine_ls_weighting_scheme calc
_refine_ls_wR_factor_gt 0.1784
_refine_ls_wR_factor_ref 0.2087
_reflns_Friedel_coverage 0.000
_reflns_number_gt 5712
_reflns_number_total 8065
_reflns_threshold_expression 'I > 2\s(I)'
_cod_data_source_file c7cc08690c2.cif
_cod_data_source_block 7
_cod_depositor_comments 'Adding full bibliography for 7120951--7120956.cif.'
_cod_database_code 7120956
_shelx_space_group_comment
;
The symmetry employed for this shelxl refinement is uniquely defined
by the following loop, which should always be used as a source of
symmetry information in preference to the above space-group names.
They are only intended as comments.
;
_shelx_estimated_absorpt_t_min 0.958
_shelx_estimated_absorpt_t_max 0.975
_shelxl_version_number 2014/6

loop_
_space_group_symop_operation_xyz
'x, y, z'
'-x+1/2, -y, z+1/2'
'-x, y+1/2, -z+1/2'
'x+1/2, -y+1/2, -z'
'-x, -y, -z'
'x-1/2, y, -z-1/2'
'x, -y-1/2, z-1/2'
'-x-1/2, y-1/2, z'

loop_
_atom_site_label
_atom_site_type_symbol
_atom_site_fract_x
_atom_site_fract_y
_atom_site_fract_z
_atom_site_U_iso_or_equiv
_atom_site_adp_type
_atom_site_occupancy
_atom_site_site_symmetry_order
_atom_site_calc_flag
_atom_site_refinement_flags_posn
_atom_site_refinement_flags_adp
Si1 Si 0.14852(2) 0.17877(2) 0.59244(2) 0.02793(7) Uani 1 1 d . .
C1 C 0.19502(5) 0.07445(5) 0.67478(5) 0.0311(3) Uani 1 1 d . .
C2 C 0.13027(5) 0.09282(5) 0.63110(4) 0.0301(3) Uani 1 1 d . .
C11 C 0.24447(5) 0.13011(5) 0.67401(5) 0.0348(3) Uani 1 1 d . .
C12 C 0.33493(6) 0.08126(6) 0.73352(6) 0.0599(4) Uani 1 1 d . .
H12A H 0.3023 0.0474 0.7431 0.072 Uiso 1 1 calc R U
C13 C 0.35814(9) 0.11312(9) 0.79331(8) 0.0992(6) Uani 1 1 d . .
H13A H 0.3794 0.0815 0.8193 0.149 Uiso 1 1 calc R U
H13B H 0.3893 0.1469 0.7837 0.149 Uiso 1 1 calc R U
H13C H 0.3204 0.1311 0.8147 0.149 Uiso 1 1 calc R U
C14 C 0.39264(8) 0.05244(9) 0.69821(10) 0.1063(7) Uani 1 1 d . .
H14A H 0.4133 0.0194 0.7229 0.159 Uiso 1 1 calc R U
H14B H 0.3767 0.0340 0.6601 0.159 Uiso 1 1 calc R U
H14C H 0.4247 0.0856 0.6892 0.159 Uiso 1 1 calc R U
C15 C 0.25815(5) 0.24451(5) 0.64664(5) 0.0414(3) Uani 1 1 d . .
H15A H 0.2296 0.2783 0.6289 0.050 Uiso 1 1 calc R U
C16 C 0.31988(6) 0.24218(7) 0.60539(7) 0.0628(4) Uani 1 1 d . .
H16A H 0.3437 0.2823 0.6087 0.094 Uiso 1 1 calc R U
H16B H 0.3482 0.2073 0.6184 0.094 Uiso 1 1 calc R U
H16C H 0.3066 0.2355 0.5630 0.094 Uiso 1 1 calc R U
C17 C 0.27446(7) 0.26713(6) 0.71279(6) 0.0634(4) Uani 1 1 d . .
H17A H 0.3005 0.3060 0.7110 0.095 Uiso 1 1 calc R U
H17B H 0.2337 0.2754 0.7349 0.095 Uiso 1 1 calc R U
H17C H 0.2994 0.2341 0.7339 0.095 Uiso 1 1 calc R U
C18 C 0.06127(5) 0.21495(5) 0.61633(5) 0.0340(3) Uani 1 1 d . .
C19 C -0.01946(6) 0.27595(6) 0.65890(6) 0.0516(3) Uani 1 1 d . .
C20 C -0.04608(6) 0.24523(6) 0.60955(6) 0.0522(4) Uani 1 1 d . .
C21 C 0.09721(7) 0.28202(6) 0.70660(5) 0.0526(4) Uani 1 1 d . .
H21A H 0.1377 0.2562 0.7002 0.063 Uiso 1 1 calc R U
C22 C 0.07775(9) 0.27330(8) 0.77447(6) 0.0827(5) Uani 1 1 d . .
H22A H 0.1122 0.2906 0.8006 0.124 Uiso 1 1 calc R U
H22B H 0.0367 0.2957 0.7824 0.124 Uiso 1 1 calc R U
H22C H 0.0721 0.2281 0.7832 0.124 Uiso 1 1 calc R U
C23 C 0.11558(9) 0.35154(7) 0.69047(8) 0.0757(5) Uani 1 1 d . .
H23A H 0.1483 0.3671 0.7194 0.114 Uiso 1 1 calc R U
H23B H 0.1336 0.3531 0.6492 0.114 Uiso 1 1 calc R U
H23C H 0.0764 0.3782 0.6927 0.114 Uiso 1 1 calc R U
C24 C -0.05382(7) 0.32181(7) 0.70238(7) 0.0810(5) Uani 1 1 d . .
H24A H -0.0227 0.3364 0.7333 0.122 Uiso 1 1 calc R U
H24B H -0.0703 0.3582 0.6794 0.122 Uiso 1 1 calc R U
H24C H -0.0904 0.3002 0.7222 0.122 Uiso 1 1 calc R U
C25 C -0.11590(6) 0.25114(8) 0.58502(8) 0.0787(5) Uani 1 1 d . .
H25A H -0.1211 0.2237 0.5494 0.118 Uiso 1 1 calc R U
H25B H -0.1470 0.2383 0.6166 0.118 Uiso 1 1 calc R U
H25C H -0.1243 0.2952 0.5734 0.118 Uiso 1 1 calc R U
C26 C -0.00204(6) 0.16616(6) 0.52805(5) 0.0491(3) Uani 1 1 d . .
H26A H 0.0396 0.1414 0.5252 0.059 Uiso 1 1 calc R U
C27 C -0.05802(7) 0.11669(8) 0.53263(7) 0.0719(5) Uani 1 1 d . .
H27A H -0.0596 0.0916 0.4952 0.108 Uiso 1 1 calc R U
H27B H -0.0500 0.0886 0.5674 0.108 Uiso 1 1 calc R U
H27C H -0.0998 0.1386 0.5383 0.108 Uiso 1 1 calc R U
C28 C -0.00556(7) 0.20737(8) 0.46938(6) 0.0730(5) Uani 1 1 d . .
H28A H -0.0096 0.1798 0.4337 0.109 Uiso 1 1 calc R U
H28B H -0.0436 0.2354 0.4716 0.109 Uiso 1 1 calc R U
H28C H 0.0343 0.2328 0.4659 0.109 Uiso 1 1 calc R U
C29 C 0.16977(5) 0.23492(5) 0.52650(5) 0.0353(3) Uani 1 1 d . .
C30 C 0.16159(5) 0.17226(5) 0.50933(5) 0.0344(3) Uani 1 1 d . .
C31 C 0.18675(6) 0.29290(5) 0.48913(5) 0.0439(3) Uani 1 1 d . .
C32 C 0.21900(7) 0.34605(6) 0.51373(6) 0.0608(4) Uani 1 1 d . .
H32A H 0.2304 0.3459 0.5556 0.073 Uiso 1 1 calc R U
C33 C 0.23474(9) 0.39921(7) 0.47833(7) 0.0760(5) Uani 1 1 d . .
H33A H 0.2570 0.4339 0.4964 0.091 Uiso 1 1 calc R U
C34 C 0.21809(9) 0.40162(7) 0.41719(7) 0.0837(5) Uani 1 1 d . .
H34A H 0.2296 0.4372 0.3931 0.100 Uiso 1 1 calc R U
C35 C 0.18421(10) 0.35083(8) 0.39173(7) 0.0944(6) Uani 1 1 d . .
H35A H 0.1710 0.3527 0.3503 0.113 Uiso 1 1 calc R U
C36 C 0.16925(9) 0.29675(7) 0.42670(6) 0.0728(5) Uani 1 1 d . .
H36A H 0.1471 0.2623 0.4082 0.087 Uiso 1 1 calc R U
C37 C 0.17178(5) 0.13694(5) 0.45029(5) 0.0383(3) Uani 1 1 d . .
C38 C 0.22693(7) 0.14940(8) 0.41394(6) 0.0767(5) Uani 1 1 d . .
H38A H 0.2575 0.1805 0.4268 0.092 Uiso 1 1 calc R U
C39 C 0.23795(8) 0.11690(9) 0.35903(7) 0.0891(6) Uani 1 1 d . .
H39A H 0.2757 0.1264 0.3356 0.107 Uiso 1 1 calc R U
C40 C 0.19479(8) 0.07157(7) 0.33875(6) 0.0701(5) Uani 1 1 d . .
H40A H 0.2028 0.0494 0.3019 0.084 Uiso 1 1 calc R U
C41 C 0.13973(8) 0.05888(8) 0.37273(7) 0.0766(5) Uani 1 1 d . .
H41A H 0.1089 0.0286 0.3586 0.092 Uiso 1 1 calc R U
C42 C 0.12870(7) 0.09057(7) 0.42859(6) 0.0629(4) Uani 1 1 d . .
H42A H 0.0912 0.0801 0.4519 0.075 Uiso 1 1 calc R U
C43 C 1.05505(15) 0.3989(2) 0.5234(2) 0.260(2) Uani 1 1 d D U
H43A H 1.0626 0.3770 0.4847 0.390 Uiso 1 1 calc R U
H43B H 1.0809 0.4379 0.5246 0.390 Uiso 1 1 calc R U
H43C H 1.0681 0.3713 0.5571 0.390 Uiso 1 1 calc R U
C44 C 0.98604(12) 0.41435(12) 0.52903(11) 0.1629(11) Uani 1 1 d D U
C45 C 0.96139(12) 0.44547(12) 0.57940(11) 0.1517(11) Uani 1 1 d D U
H45A H 0.9890 0.4579 0.6120 0.182 Uiso 1 1 calc R U
C46 C 0.89671(13) 0.45745(15) 0.58036(13) 0.1792(13) Uani 1 1 d D U
H46A H 0.8768 0.4774 0.6144 0.215 Uiso 1 1 calc R U
C47 C 0.85955(16) 0.43943(14) 0.52923(11) 0.1817(14) Uani 1 1 d D U
H47A H 0.8139 0.4474 0.5290 0.218 Uiso 1 1 calc R U
C48 C 0.88780(14) 0.41046(13) 0.47953(13) 0.1773(13) Uani 1 1 d D U
H48A H 0.8601 0.3993 0.4466 0.213 Uiso 1 1 calc R U
C49 C 0.95468(13) 0.39626(13) 0.47424(11) 0.1722(12) Uani 1 1 d D U
H49A H 0.9753 0.3777 0.4399 0.207 Uiso 1 1 calc R U
N1 N 0.30323(4) 0.13166(5) 0.69631(5) 0.0482(3) Uani 1 1 d . .
N2 N 0.21764(4) 0.18414(4) 0.64455(4) 0.0323(2) Uani 1 1 d . .
N3 N 0.04662(4) 0.25662(4) 0.66258(4) 0.0402(2) Uani 1 1 d . .
N4 N 0.00417(4) 0.20718(4) 0.58392(4) 0.0401(2) Uani 1 1 d . .
B3 B 0.18550(6) 0.03531(6) 0.60497(6) 0.0354(3) Uani 1 1 d . .
H3 H 0.2182 0.0418 0.5644 0.042 Uiso 1 1 calc R U
B4 B 0.21229(6) -0.00684(6) 0.67266(6) 0.0393(3) Uani 1 1 d . .
H4 H 0.2626 -0.0279 0.6760 0.047 Uiso 1 1 calc R U
B5 B 0.17251(6) 0.02931(6) 0.73815(6) 0.0416(3) Uani 1 1 d . .
H5 H 0.1972 0.0317 0.7838 0.050 Uiso 1 1 calc R U
B6 B 0.12166(6) 0.09272(6) 0.71089(5) 0.0374(3) Uani 1 1 d . .
H6 H 0.1131 0.1366 0.7386 0.045 Uiso 1 1 calc R U
B7 B 0.09833(6) 0.02456(6) 0.59779(6) 0.0409(3) Uani 1 1 d . .
H7 H 0.0738 0.0238 0.5521 0.049 Uiso 1 1 calc R U
B8 B 0.14938(7) -0.04037(6) 0.62411(7) 0.0466(4) Uani 1 1 d . .
H8 H 0.1582 -0.0838 0.5958 0.056 Uiso 1 1 calc R U
B9 B 0.14177(7) -0.04392(6) 0.70673(7) 0.0478(4) Uani 1 1 d . .
H9 H 0.1458 -0.0899 0.7321 0.057 Uiso 1 1 calc R U
B10 B 0.08568(7) 0.01799(7) 0.73075(7) 0.0490(4) Uani 1 1 d . .
H10 H 0.0532 0.0123 0.7716 0.059 Uiso 1 1 calc R U
B11 B 0.05931(6) 0.05995(7) 0.66264(6) 0.0442(4) Uani 1 1 d . .
H11 H 0.0096 0.0822 0.6590 0.053 Uiso 1 1 calc R U
B12 B 0.07102(7) -0.02498(7) 0.66003(7) 0.0515(4) Uani 1 1 d . .
H12 H 0.0289 -0.0587 0.6550 0.062 Uiso 1 1 calc R U

loop_
_atom_site_aniso_label
_atom_site_aniso_U_11
_atom_site_aniso_U_22
_atom_site_aniso_U_33
_atom_site_aniso_U_23
_atom_site_aniso_U_13
_atom_site_aniso_U_12
Si1 0.02928(12) 0.02762(12) 0.02690(12) -0.00127(11) -0.00222(11) 0.00152(11)
C1 0.0280(4) 0.0304(5) 0.0350(5) 0.0029(4) -0.0028(4) 0.0035(4)
C2 0.0278(4) 0.0317(5) 0.0309(5) -0.0003(4) -0.0017(4) 0.0013(4)
C11 0.0344(5) 0.0346(5) 0.0354(5) 0.0029(4) -0.0049(4) 0.0000(4)
C12 0.0443(6) 0.0564(7) 0.0791(8) 0.0223(6) -0.0256(6) -0.0040(6)
C13 0.1129(11) 0.0884(11) 0.0962(10) 0.0296(9) -0.0631(8) -0.0173(9)
C14 0.0620(9) 0.1029(12) 0.1540(17) 0.0321(12) -0.0074(10) 0.0272(9)
C15 0.0406(5) 0.0338(5) 0.0497(6) 0.0031(5) -0.0104(5) -0.0072(5)
C16 0.0455(6) 0.0604(7) 0.0826(9) 0.0190(7) -0.0002(7) -0.0146(6)
C17 0.0712(8) 0.0495(7) 0.0695(8) -0.0139(6) -0.0280(6) -0.0096(6)
C18 0.0381(5) 0.0331(5) 0.0309(5) 0.0020(4) -0.0003(4) 0.0066(4)
C19 0.0489(6) 0.0478(6) 0.0580(7) -0.0011(6) 0.0084(6) 0.0183(5)
C20 0.0372(5) 0.0546(7) 0.0648(7) 0.0066(6) 0.0037(6) 0.0156(5)
C21 0.0610(7) 0.0498(6) 0.0469(6) -0.0160(5) -0.0047(6) 0.0112(6)
C22 0.1111(12) 0.0917(10) 0.0454(7) -0.0146(7) -0.0003(8) 0.0315(9)
C23 0.0893(10) 0.0484(7) 0.0894(10) -0.0181(7) -0.0092(9) -0.0011(8)
C24 0.0684(8) 0.0811(9) 0.0936(10) -0.0200(8) 0.0177(8) 0.0349(7)
C25 0.0399(6) 0.0946(10) 0.1015(11) 0.0043(9) -0.0055(7) 0.0255(7)
C26 0.0383(6) 0.0642(7) 0.0447(6) -0.0074(6) -0.0110(5) 0.0034(6)
C27 0.0543(7) 0.0836(10) 0.0780(9) -0.0105(8) -0.0181(7) -0.0103(7)
C28 0.0631(8) 0.1061(11) 0.0498(7) 0.0101(8) -0.0146(7) 0.0103(8)
C29 0.0366(5) 0.0374(5) 0.0319(5) 0.0015(4) -0.0063(4) -0.0011(4)
C30 0.0358(5) 0.0369(5) 0.0306(5) -0.0014(4) -0.0014(4) -0.0022(4)
C31 0.0534(6) 0.0399(6) 0.0384(5) 0.0069(5) -0.0048(5) -0.0023(5)
C32 0.0907(9) 0.0450(6) 0.0467(6) 0.0081(6) -0.0146(7) -0.0138(7)
C33 0.1153(12) 0.0481(7) 0.0646(8) 0.0140(6) -0.0222(8) -0.0226(8)
C34 0.1248(13) 0.0630(8) 0.0632(8) 0.0294(7) -0.0148(9) -0.0267(9)
C35 0.1617(15) 0.0767(9) 0.0447(7) 0.0236(7) -0.0258(9) -0.0372(10)
C36 0.1174(11) 0.0584(7) 0.0426(6) 0.0111(6) -0.0199(7) -0.0244(8)
C37 0.0423(5) 0.0409(5) 0.0318(5) -0.0008(4) 0.0000(5) 0.0033(5)
C38 0.0645(8) 0.1016(10) 0.0638(8) -0.0340(7) 0.0244(7) -0.0267(8)
C39 0.0815(9) 0.1214(13) 0.0644(8) -0.0293(9) 0.0330(7) -0.0088(10)
C40 0.0938(10) 0.0719(8) 0.0445(6) -0.0210(6) 0.0040(7) 0.0239(8)
C41 0.0876(10) 0.0763(9) 0.0659(8) -0.0368(7) 0.0035(8) -0.0071(8)
C42 0.0702(8) 0.0603(7) 0.0582(7) -0.0258(6) 0.0166(6) -0.0139(6)
C43 0.231(4) 0.220(3) 0.330(4) 0.090(3) 0.043(3) 0.000(3)
C44 0.185(2) 0.1248(16) 0.179(2) 0.0656(15) 0.0065(19) 0.0017(17)
C45 0.205(2) 0.1225(17) 0.1274(17) 0.0045(15) 0.0171(18) -0.0012(18)
C46 0.194(2) 0.172(2) 0.173(2) 0.0267(19) -0.030(2) -0.003(2)
C47 0.223(3) 0.146(2) 0.176(2) 0.0331(19) -0.026(2) -0.024(2)
C48 0.242(3) 0.1224(18) 0.167(2) 0.0301(17) -0.009(2) -0.015(2)
C49 0.248(3) 0.1233(18) 0.1450(19) 0.0362(15) -0.032(2) -0.005(2)
N1 0.0372(4) 0.0458(5) 0.0615(5) 0.0144(5) -0.0178(4) -0.0053(4)
N2 0.0333(4) 0.0291(4) 0.0345(4) 0.0009(3) -0.0068(4) -0.0015(3)
N3 0.0434(5) 0.0374(4) 0.0398(5) -0.0026(4) 0.0025(4) 0.0102(4)
N4 0.0338(4) 0.0443(5) 0.0422(5) 0.0011(4) -0.0054(4) 0.0088(4)
B3 0.0371(6) 0.0299(5) 0.0392(6) -0.0033(5) 0.0032(5) 0.0034(5)
B4 0.0389(6) 0.0310(6) 0.0480(7) 0.0032(5) 0.0008(6) 0.0046(5)
B5 0.0436(6) 0.0419(6) 0.0391(6) 0.0107(5) 0.0028(6) 0.0042(6)
B6 0.0408(6) 0.0396(6) 0.0319(6) 0.0028(5) 0.0065(5) 0.0081(5)
B7 0.0408(6) 0.0344(6) 0.0475(7) -0.0019(5) -0.0060(6) -0.0071(5)
B8 0.0524(7) 0.0309(6) 0.0566(8) -0.0016(6) -0.0002(7) -0.0037(6)
B9 0.0471(7) 0.0382(6) 0.0581(8) 0.0139(6) 0.0035(6) -0.0026(6)
B10 0.0448(7) 0.0530(7) 0.0492(7) 0.0159(6) 0.0126(6) 0.0008(6)
B11 0.0292(6) 0.0489(7) 0.0543(7) 0.0093(6) 0.0054(6) -0.0029(5)
B12 0.0393(6) 0.0431(7) 0.0722(9) 0.0111(7) -0.0005(7) -0.0089(6)

loop_
_atom_type_symbol
_atom_type_description
_atom_type_scat_dispersion_real
_atom_type_scat_dispersion_imag
_atom_type_scat_source
C C 0.0033 0.0016 'International Tables Vol C Tables 4.2.6.8 and 6.1.1.4'
H H 0.0000 0.0000 'International Tables Vol C Tables 4.2.6.8 and 6.1.1.4'
B B 0.0013 0.0007 'International Tables Vol C Tables 4.2.6.8 and 6.1.1.4'
N N 0.0061 0.0033 'International Tables Vol C Tables 4.2.6.8 and 6.1.1.4'
Si Si 0.0817 0.0704 'International Tables Vol C Tables 4.2.6.8 and 6.1.1.4'

loop_
_geom_angle_atom_site_label_1
_geom_angle_atom_site_label_2
_geom_angle_atom_site_label_3
_geom_angle
N2 Si1 C30 120.83(4)
N2 Si1 C29 105.06(4)
C30 Si1 C29 43.05(5)
N2 Si1 C18 120.03(4)
C30 Si1 C18 114.46(4)
C29 Si1 C18 99.38(4)
N2 Si1 C2 86.30(4)
C30 Si1 C2 111.81(4)
C29 Si1 C2 154.81(4)
C18 Si1 C2 93.85(4)
C11 C1 C2 109.42(8)
C11 C1 B6 113.51(8)
C2 C1 B6 61.98(6)
C11 C1 B5 126.40(8)
C2 C1 B5 111.91(8)
B6 C1 B5 62.03(7)
C11 C1 B4 127.63(8)
C2 C1 B4 111.69(8)
B6 C1 B4 113.76(8)
B5 C1 B4 62.65(7)
C11 C1 B3 114.84(8)
C2 C1 B3 61.43(6)
B6 C1 B3 114.07(8)
B5 C1 B3 114.23(8)
B4 C1 B3 62.45(7)
C1 C2 B7 110.12(8)
C1 C2 B11 109.58(8)
B7 C2 B11 61.85(7)
C1 C2 B3 61.33(6)
B7 C2 B3 62.06(7)
B11 C2 B3 112.84(8)
C1 C2 B6 60.67(6)
B7 C2 B6 112.29(8)
B11 C2 B6 61.52(7)
B3 C2 B6 112.89(8)
C1 C2 Si1 107.42(6)
B7 C2 Si1 129.03(7)
B11 C2 Si1 132.03(7)
B3 C2 Si1 111.23(6)
B6 C2 Si1 115.72(7)
N1 C11 N2 120.57(9)
N1 C11 C1 128.22(9)
N2 C11 C1 111.21(8)
N1 C12 C14 109.85(12)
N1 C12 C13 106.73(11)
C14 C12 C13 111.38(13)
N2 C15 C16 113.46(9)
N2 C15 C17 113.55(9)
C16 C15 C17 112.20(10)
N3 C18 N4 105.85(9)
N3 C18 Si1 128.95(8)
N4 C18 Si1 124.88(7)
C20 C19 N3 106.68(10)
C20 C19 C24 127.48(12)
N3 C19 C24 125.84(11)
C19 C20 N4 107.04(10)
C19 C20 C25 127.44(12)
N4 C20 C25 125.51(12)
N3 C21 C22 113.31(11)
N3 C21 C23 110.71(10)
C22 C21 C23 113.08(12)
N4 C26 C27 113.31(10)
N4 C26 C28 110.92(11)
C27 C26 C28 113.31(11)
C30 C29 C31 130.68(9)
C30 C29 Si1 65.73(6)
C31 C29 Si1 163.59(8)
C29 C30 C37 133.51(10)
C29 C30 Si1 71.21(6)
C37 C30 Si1 154.66(8)
C32 C31 C36 116.28(11)
C32 C31 C29 122.89(10)
C36 C31 C29 120.82(11)
C33 C32 C31 122.12(12)
C34 C33 C32 120.67(14)
C33 C34 C35 118.85(14)
C34 C35 C36 120.81(14)
C35 C36 C31 121.21(13)
C42 C37 C38 116.20(11)
C42 C37 C30 123.42(10)
C38 C37 C30 120.38(11)
C39 C38 C37 121.63(14)
C40 C39 C38 120.96(15)
C39 C40 C41 118.95(13)
C40 C41 C42 120.54(14)
C37 C42 C41 121.69(13)
C45 C44 C49 130.1(2)
C45 C44 C43 121.9(3)
C49 C44 C43 107.9(3)
C46 C45 C44 117.4(2)
C45 C46 C47 117.8(3)
C48 C47 C46 121.7(3)
C47 C48 C49 124.6(3)
C48 C49 C44 108.2(2)
C11 N1 C12 126.27(10)
C11 N2 C15 116.67(8)
C11 N2 Si1 122.36(7)
C15 N2 Si1 119.57(6)
C18 N3 C19 110.50(9)
C18 N3 C21 123.29(9)
C19 N3 C21 125.95(9)
C18 N4 C20 109.92(9)
C18 N4 C26 124.11(9)
C20 N4 C26 125.93(9)
C1 B3 C2 57.24(6)
C1 B3 B7 104.21(8)
C2 B3 B7 58.66(6)
C1 B3 B8 104.96(9)
C2 B3 B8 105.81(8)
B7 B3 B8 60.40(7)
C1 B3 B4 58.77(6)
C2 B3 B4 105.37(8)
B7 B3 B4 107.92(9)
B8 B3 B4 60.03(7)
C1 B4 B9 104.66(8)
C1 B4 B8 104.77(8)
B9 B4 B8 60.53(8)
C1 B4 B3 58.78(6)
B9 B4 B3 108.14(9)
B8 B4 B3 59.77(7)
C1 B4 B5 58.57(7)
B9 B4 B5 59.79(7)
B8 B4 B5 108.15(9)
B3 B4 B5 107.87(8)
C1 B5 B6 58.74(6)
C1 B5 B10 105.08(9)
B6 B5 B10 59.88(7)
C1 B5 B9 104.70(9)
B6 B5 B9 108.00(9)
B10 B5 B9 60.55(8)
C1 B5 B4 58.78(7)
B6 B5 B4 107.89(9)
B10 B5 B4 108.29(9)
B9 B5 B4 59.63(7)
C1 B6 C2 57.35(6)
C1 B6 B10 105.61(9)
C2 B6 B10 106.49(9)
C1 B6 B11 104.89(8)
C2 B6 B11 58.94(7)
B10 B6 B11 60.92(8)
C1 B6 B5 59.23(7)
C2 B6 B5 105.94(8)
B10 B6 B5 60.08(7)
B11 B6 B5 108.66(9)
C2 B7 B11 59.29(7)
C2 B7 B3 59.28(6)
B11 B7 B3 108.50(9)
C2 B7 B12 106.03(9)
B11 B7 B12 60.26(8)
B3 B7 B12 108.15(9)
C2 B7 B8 105.96(9)
B11 B7 B8 108.45(10)
B3 B7 B8 59.98(7)
B12 B7 B8 60.05(8)
B3 B8 B4 60.20(7)
B3 B8 B12 107.64(9)
B4 B8 B12 107.46(10)
B3 B8 B7 59.62(7)
B4 B8 B7 107.44(9)
B12 B8 B7 59.77(8)
B3 B8 B9 107.61(9)
B4 B8 B9 59.43(8)
B12 B8 B9 59.95(8)
B7 B8 B9 107.38(9)
B4 B9 B5 60.58(7)
B4 B9 B10 108.22(9)
B5 B9 B10 59.52(8)
B4 B9 B12 107.84(10)
B5 B9 B12 107.71(9)
B10 B9 B12 60.24(8)
B4 B9 B8 60.04(7)
B5 B9 B8 108.40(9)
B10 B9 B8 108.27(10)
B12 B9 B8 59.80(8)
B6 B10 B5 60.04(7)
B6 B10 B9 107.65(9)
B5 B10 B9 59.93(7)
B6 B10 B11 59.59(7)
B5 B10 B11 107.57(9)
B9 B10 B11 107.34(10)
B6 B10 B12 107.31(9)
B5 B10 B12 107.77(9)
B9 B10 B12 59.90(8)
B11 B10 B12 59.55(8)
C2 B11 B7 58.87(7)
C2 B11 B6 59.54(6)
B7 B11 B6 108.26(9)
C2 B11 B12 105.70(9)
B7 B11 B12 60.26(8)
B6 B11 B12 107.85(9)
C2 B11 B10 105.83(9)
B7 B11 B10 108.55(9)
B6 B11 B10 59.49(7)
B12 B11 B10 60.32(8)
B11 B12 B7 59.48(7)
B11 B12 B8 107.93(9)
B7 B12 B8 60.18(8)
B11 B12 B9 107.78(10)
B7 B12 B9 107.95(9)
B8 B12 B9 60.25(8)
B11 B12 B10 60.13(8)
B7 B12 B10 107.78(9)
B8 B12 B10 108.33(10)
B9 B12 B10 59.87(8)

loop_
_geom_bond_atom_site_label_1
_geom_bond_atom_site_label_2
_geom_bond_distance
Si1 N2 1.7858(8)
Si1 C30 1.8134(10)
Si1 C29 1.8832(10)
Si1 C18 1.9698(10)
Si1 C2 1.9974(10)
C1 C11 1.5193(14)
C1 C2 1.6468(13)
C1 B6 1.7051(15)
C1 B5 1.7138(16)
C1 B4 1.7178(15)
C1 B3 1.7180(15)
C2 B7 1.7084(16)
C2 B11 1.7159(16)
C2 B3 1.7197(15)
C2 B6 1.7265(15)
C11 N1 1.2718(14)
C11 N2 1.3933(13)
C12 N1 1.4606(16)
C12 C14 1.507(2)
C12 C13 1.519(2)
C15 N2 1.4904(13)
C15 C16 1.5232(17)
C15 C17 1.5345(17)
C18 N3 1.3496(13)
C18 N4 1.3498(13)
C19 C20 1.3481(18)
C19 N3 1.3851(15)
C19 C24 1.5002(19)
C20 N4 1.3921(15)
C20 C25 1.5003(17)
C21 N3 1.4839(15)
C21 C22 1.5230(18)
C21 C23 1.5248(19)
C26 N4 1.4773(15)
C26 C27 1.5217(19)
C26 C28 1.5255(19)
C29 C30 1.3580(15)
C29 C31 1.4842(15)
C30 C37 1.4804(14)
C31 C32 1.3813(17)
C31 C36 1.3913(17)
C32 C33 1.3750(19)
C33 C34 1.359(2)
C34 C35 1.366(2)
C35 C36 1.382(2)
C37 C42 1.3726(18)
C37 C38 1.3784(18)
C38 C39 1.378(2)
C39 C40 1.349(2)
C40 C41 1.349(2)
C41 C42 1.388(2)
C43 C44 1.424(4)
C44 C45 1.354(3)
C44 C49 1.388(3)
C45 C46 1.320(3)
C46 C47 1.380(4)
C47 C48 1.351(4)
C48 C49 1.377(4)
B3 B7 1.7672(17)
B3 B8 1.7736(17)
B3 B4 1.7812(17)
B4 B9 1.7672(18)
B4 B8 1.7783(19)
B4 B5 1.7841(18)
B5 B6 1.7618(18)
B5 B10 1.7625(19)
B5 B9 1.7700(19)
B6 B10 1.7589(19)
B6 B11 1.7606(18)
B7 B11 1.7597(19)
B7 B12 1.774(2)
B7 B8 1.7812(18)
B8 B12 1.779(2)
B8 B9 1.787(2)
B9 B10 1.7809(19)
B9 B12 1.781(2)
B10 B11 1.7842(19)
B10 B12 1.788(2)
B11 B12 1.774(2)
